data_7229975
loop_
_publ_author_name
'Dankhoff, Katja'
'Weber, Birgit'

_publ_section_title
;
 Novel Cu(ii) complexes with NNO-Schiff base-like ligands -- structures
 and magnetic properties
;
_journal_issue 6
_journal_name_full CrystEngComm
_journal_page_first 818
_journal_paper_doi 10.1039/C7CE02007D
_journal_volume 20
_journal_year 2018
_chemical_formula_moiety 'C36 H34 Cu2 N6 O12'
_chemical_formula_sum 'C36 H34 Cu2 N6 O12'
_chemical_formula_weight 869.76
_chemical_name_common '[CuL30fNO3]'
_space_group_crystal_system monoclinic
_space_group_IT_number 14
_space_group_name_Hall '-P 2yn'
_space_group_name_H-M_alt 'P 1 21/n 1'
_symmetry_space_group_name_Hall '-P 2yn'
_symmetry_space_group_name_H-M 'P 1 21/n 1'
_atom_sites_solution_hydrogens geom
_atom_sites_solution_primary direct
_atom_sites_solution_secondary difmap
_audit_creation_date 2017-07-27
_audit_creation_method SHELXL-2014/7
_audit_update_record
;
2018-01-11 deposited with the CCDC.
2018-01-15 downloaded from the CCDC.
;
_cell_angle_alpha 90
_cell_angle_beta 97.713(3)
_cell_angle_gamma 90
_cell_formula_units_Z 2
_cell_length_a 10.2653(4)
_cell_length_b 8.8823(4)
_cell_length_c 20.2634(9)
_cell_measurement_reflns_used 9119
_cell_measurement_temperature 133(2)
_cell_measurement_theta_max 28.45
_cell_measurement_theta_min 2.03
_cell_volume 1830.89(14)
_computing_cell_refinement X-AREA-STOE
_computing_data_collection X-AREA-STOE
_computing_data_reduction X-AREA-STOE
_computing_molecular_graphics ORTEP-III
_computing_publication_material PLATON
_computing_structure_refinement 'SHELXL-2014 (Sheldrick, 2014)'
_computing_structure_solution SIR97
_diffrn_ambient_temperature 133(2)
_diffrn_detector_area_resol_mean 9
_diffrn_measured_fraction_theta_full 0.982
_diffrn_measured_fraction_theta_max 0.934
_diffrn_measurement_device_type STOE-STADIVARI
_diffrn_measurement_method omega-scan
_diffrn_radiation_type MoK\a
_diffrn_radiation_wavelength 0.71073
_diffrn_reflns_av_R_equivalents 0.0405
_diffrn_reflns_av_unetI/netI 0.0481
_diffrn_reflns_Laue_measured_fraction_full 0.982
_diffrn_reflns_Laue_measured_fraction_max 0.934
_diffrn_reflns_limit_h_max 6
_diffrn_reflns_limit_h_min -13
_diffrn_reflns_limit_k_max 11
_diffrn_reflns_limit_k_min -10
_diffrn_reflns_limit_l_max 26
_diffrn_reflns_limit_l_min -27
_diffrn_reflns_number 13069
_diffrn_reflns_point_group_measured_fraction_full 0.982
_diffrn_reflns_point_group_measured_fraction_max 0.934
_diffrn_reflns_theta_full 25.242
_diffrn_reflns_theta_max 28.489
_diffrn_reflns_theta_min 2.028
_diffrn_source 'fine-focus sealed tube'
_exptl_absorpt_coefficient_mu 1.235
_exptl_absorpt_correction_type none
_exptl_crystal_colour blue
_exptl_crystal_density_diffrn 1.578
_exptl_crystal_density_method 'not measured'
_exptl_crystal_description block
_exptl_crystal_F_000 892
_exptl_crystal_size_max 0.163
_exptl_crystal_size_mid 0.136
_exptl_crystal_size_min 0.134
_refine_diff_density_max 0.286
_refine_diff_density_min -0.429
_refine_diff_density_rms 0.057
_refine_ls_extinction_method none
_refine_ls_goodness_of_fit_ref 0.913
_refine_ls_hydrogen_treatment constr
_refine_ls_matrix_type full
_refine_ls_number_parameters 253
_refine_ls_number_reflns 4324
_refine_ls_number_restraints 0
_refine_ls_restrained_S_all 0.913
_refine_ls_R_factor_all 0.0487
_refine_ls_R_factor_gt 0.0314
_refine_ls_shift/su_max 0.001
_refine_ls_shift/su_mean 0.000
_refine_ls_structure_factor_coef Fsqd
_refine_ls_weighting_details 'w=1/[\s^2^(Fo^2^)+(0.0356P)^2^] where P=(Fo^2^+2Fc^2^)/3'
_refine_ls_weighting_scheme calc
_refine_ls_wR_factor_gt 0.0687
_refine_ls_wR_factor_ref 0.0726
_reflns_number_gt 3240
_reflns_number_total 4324
_reflns_threshold_expression 'I > 2\s(I)'
_cod_data_source_file c7ce02007d2.cif
_cod_data_source_block cl108
_cod_depositor_comments 'Adding full bibliography for 7229962--7229987.cif.'
_cod_database_code 7229975
_shelx_space_group_comment
;
The symmetry employed for this shelxl refinement is uniquely defined
by the following loop, which should always be used as a source of
symmetry information in preference to the above space-group names.
They are only intended as comments.
;

loop_
_space_group_symop_operation_xyz
'x, y, z'
'-x+1/2, y+1/2, -z+1/2'
'-x, -y, -z'
'x-1/2, -y-1/2, z-1/2'

loop_
_atom_site_label
_atom_site_type_symbol
_atom_site_fract_x
_atom_site_fract_y
_atom_site_fract_z
_atom_site_U_iso_or_equiv
_atom_site_adp_type
_atom_site_occupancy
_atom_site_site_symmetry_order
_atom_site_calc_flag
_atom_site_refinement_flags_posn
_atom_site_refinement_flags_adp
Cu1 Cu 0.07238(2) 0.32960(3) 0.48341(2) 0.02698(8) Uani 1 1 d . .
O3 O 0.48538(13) 0.24615(18) 0.35096(7) 0.0327(3) Uani 1 1 d . .
O2 O 0.56782(14) 0.14667(19) 0.44920(8) 0.0397(4) Uani 1 1 d . .
O11 O -0.08160(13) 0.45231(17) 0.44622(7) 0.0299(3) Uani 1 1 d . .
O12 O -0.07520(16) 0.3502(2) 0.34879(8) 0.0445(4) Uani 1 1 d . .
O1 O 0.17735(13) 0.43524(16) 0.42773(7) 0.0311(3) Uani 1 1 d . .
C15 C 0.25311(19) 0.5744(2) 0.31620(10) 0.0281(4) Uani 1 1 d . .
H15 H 0.1645 0.5408 0.3096 0.034 Uiso 1 1 calc R U
N1 N -0.02857(16) 0.20357(18) 0.53894(8) 0.0266(4) Uani 1 1 d . .
O13 O -0.17661(19) 0.5604(2) 0.35719(9) 0.0566(5) Uani 1 1 d . .
N2 N 0.21555(15) 0.20249(19) 0.51816(8) 0.0266(4) Uani 1 1 d . .
C10 C 0.34142(18) 0.5127(2) 0.36770(10) 0.0267(4) Uani 1 1 d . .
C8 C 0.36378(18) 0.2760(2) 0.44044(9) 0.0257(4) Uani 1 1 d . .
C9 C 0.29136(18) 0.4007(2) 0.41305(9) 0.0261(4) Uani 1 1 d . .
C16 C 0.48287(18) 0.2185(2) 0.41541(10) 0.0287(4) Uani 1 1 d . .
C2 C -0.2189(2) 0.1214(3) 0.58422(11) 0.0336(5) Uani 1 1 d . .
H2 H -0.3106 0.1298 0.5860 0.040 Uiso 1 1 calc R U
N11 N -0.11184(16) 0.4541(2) 0.38123(9) 0.0317(4) Uani 1 1 d . .
C11 C 0.4695(2) 0.5662(3) 0.37773(12) 0.0358(5) Uani 1 1 d . .
H11 H 0.5300 0.5275 0.4133 0.043 Uiso 1 1 calc R U
C5 C 0.04452(19) 0.1020(2) 0.57710(9) 0.0270(4) Uani 1 1 d . .
C1 C -0.1585(2) 0.2126(2) 0.54283(10) 0.0299(4) Uani 1 1 d . .
H1 H -0.2099 0.2844 0.5161 0.036 Uiso 1 1 calc R U
C4 C -0.0107(2) 0.0060(2) 0.61917(10) 0.0325(5) Uani 1 1 d . .
H4 H 0.0419 -0.0666 0.6449 0.039 Uiso 1 1 calc R U
C7 C 0.32529(18) 0.1897(2) 0.49341(9) 0.0266(4) Uani 1 1 d . .
H7 H 0.3855 0.1155 0.5126 0.032 Uiso 1 1 calc R U
C17 C 0.6051(2) 0.2040(3) 0.32445(12) 0.0419(6) Uani 1 1 d . .
H17A H 0.6071 0.0940 0.3168 0.050 Uiso 1 1 calc R U
H17B H 0.6833 0.2321 0.3561 0.050 Uiso 1 1 calc R U
C13 C 0.4226(2) 0.7337(3) 0.28450(13) 0.0421(5) Uani 1 1 d . .
H13 H 0.4513 0.8076 0.2558 0.050 Uiso 1 1 calc R U
C6 C 0.18908(19) 0.1025(2) 0.57188(10) 0.0295(4) Uani 1 1 d . .
H6A H 0.2387 0.1369 0.6145 0.035 Uiso 1 1 calc R U
H6B H 0.2184 -0.0009 0.5630 0.035 Uiso 1 1 calc R U
C3 C -0.1437(2) 0.0166(3) 0.62346(11) 0.0361(5) Uani 1 1 d . .
H3 H -0.1832 -0.0469 0.6529 0.043 Uiso 1 1 calc R U
C12 C 0.5093(2) 0.6753(3) 0.33626(14) 0.0443(6) Uani 1 1 d . .
H12 H 0.5974 0.7106 0.3434 0.053 Uiso 1 1 calc R U
C14 C 0.2935(2) 0.6838(3) 0.27484(11) 0.0354(5) Uani 1 1 d . .
H14 H 0.2329 0.7247 0.2399 0.042 Uiso 1 1 calc R U
C18 C 0.6050(3) 0.2868(4) 0.26011(13) 0.0527(7) Uani 1 1 d . .
H18A H 0.5281 0.2566 0.2289 0.079 Uiso 1 1 calc R U
H18B H 0.6853 0.2626 0.2410 0.079 Uiso 1 1 calc R U
H18C H 0.6015 0.3954 0.2682 0.079 Uiso 1 1 calc R U

loop_
_atom_site_aniso_label
_atom_site_aniso_U_11
_atom_site_aniso_U_22
_atom_site_aniso_U_33
_atom_site_aniso_U_23
_atom_site_aniso_U_13
_atom_site_aniso_U_12
Cu1 0.02927(13) 0.02454(13) 0.02825(12) 0.00528(11) 0.00797(8) 0.01021(10)
O3 0.0293(7) 0.0395(9) 0.0301(8) 0.0018(6) 0.0074(5) 0.0138(6)
O2 0.0300(7) 0.0470(10) 0.0426(9) 0.0149(7) 0.0068(6) 0.0164(7)
O11 0.0318(7) 0.0326(8) 0.0263(7) 0.0046(6) 0.0073(5) 0.0113(6)
O12 0.0490(9) 0.0431(10) 0.0418(9) -0.0124(8) 0.0079(7) 0.0121(7)
O1 0.0306(7) 0.0287(8) 0.0358(8) 0.0078(6) 0.0109(6) 0.0120(6)
C15 0.0283(10) 0.0277(11) 0.0288(10) -0.0019(8) 0.0058(7) 0.0051(8)
N1 0.0338(9) 0.0206(9) 0.0261(8) 0.0003(6) 0.0071(6) 0.0061(6)
O13 0.0729(12) 0.0503(11) 0.0424(10) 0.0061(8) -0.0072(8) 0.0319(9)
N2 0.0302(8) 0.0247(9) 0.0254(8) 0.0017(6) 0.0054(6) 0.0088(6)
C10 0.0286(10) 0.0227(10) 0.0294(10) -0.0016(8) 0.0061(7) 0.0069(8)
C8 0.0250(9) 0.0258(10) 0.0261(10) -0.0010(8) 0.0026(7) 0.0066(7)
C9 0.0260(10) 0.0265(10) 0.0255(9) -0.0033(8) 0.0026(7) 0.0045(8)
C16 0.0274(10) 0.0264(10) 0.0323(11) 0.0006(8) 0.0037(7) 0.0053(8)
C2 0.0376(11) 0.0300(12) 0.0341(11) -0.0037(9) 0.0077(8) -0.0022(9)
N11 0.0340(9) 0.0295(10) 0.0316(9) 0.0020(7) 0.0039(7) 0.0063(7)
C11 0.0296(11) 0.0304(12) 0.0466(13) 0.0013(10) 0.0022(8) 0.0035(8)
C5 0.0378(11) 0.0220(10) 0.0213(9) -0.0038(8) 0.0042(7) 0.0050(8)
C1 0.0333(10) 0.0256(11) 0.0315(10) -0.0023(8) 0.0069(8) 0.0047(8)
C4 0.0456(12) 0.0247(11) 0.0261(10) 0.0024(8) 0.0010(8) 0.0000(9)
C7 0.0286(10) 0.0243(11) 0.0259(9) -0.0020(8) -0.0004(7) 0.0078(7)
C17 0.0381(12) 0.0498(15) 0.0406(12) 0.0059(11) 0.0159(9) 0.0159(10)
C13 0.0493(14) 0.0305(12) 0.0507(14) 0.0069(11) 0.0223(10) 0.0038(10)
C6 0.0374(11) 0.0254(10) 0.0256(10) 0.0037(8) 0.0038(8) 0.0090(8)
C3 0.0479(13) 0.0301(12) 0.0304(11) 0.0024(9) 0.0059(9) -0.0087(9)
C12 0.0322(11) 0.0353(13) 0.0672(16) 0.0031(12) 0.0134(10) -0.0033(10)
C14 0.0438(12) 0.0322(12) 0.0315(11) 0.0033(9) 0.0099(8) 0.0077(9)
C18 0.0568(16) 0.0662(19) 0.0384(14) 0.0075(12) 0.0183(11) 0.0118(13)

loop_
_atom_type_symbol
_atom_type_description
_atom_type_scat_dispersion_real
_atom_type_scat_dispersion_imag
_atom_type_scat_source
C C 0.0033 0.0016 'International Tables Vol C Tables 4.2.6.8 and 6.1.1.4'
H H 0.0000 0.0000 'International Tables Vol C Tables 4.2.6.8 and 6.1.1.4'
N N 0.0061 0.0033 'International Tables Vol C Tables 4.2.6.8 and 6.1.1.4'
O O 0.0106 0.0060 'International Tables Vol C Tables 4.2.6.8 and 6.1.1.4'
Cu Cu 0.3201 1.2651 'International Tables Vol C Tables 4.2.6.8 and 6.1.1.4'

loop_
_geom_angle_atom_site_label_1
_geom_angle_atom_site_label_2
_geom_angle_atom_site_label_3
_geom_angle
_geom_angle_site_symmetry_3
O1 Cu1 N2 92.35(6) .
O1 Cu1 N1 174.90(6) .
N2 Cu1 N1 83.78(7) .
O1 Cu1 O11 89.41(6) .
N2 Cu1 O11 177.12(7) .
N1 Cu1 O11 94.33(6) .
O1 Cu1 O11 88.51(6) 3_566
N2 Cu1 O11 106.91(6) 3_566
N1 Cu1 O11 95.78(6) 3_566
O11 Cu1 O11 75.41(6) 3_566
C16 O3 C17 116.29(15) .
N11 O11 Cu1 117.20(11) .
N11 O11 Cu1 124.89(12) 3_566
Cu1 O11 Cu1 104.59(6) 3_566
C9 O1 Cu1 128.66(13) .
C14 C15 C10 120.70(19) .
C14 C15 H15 119.7 .
C10 C15 H15 119.7 .
C5 N1 C1 118.96(18) .
C5 N1 Cu1 114.30(13) .
C1 N1 Cu1 126.72(13) .
C7 N2 C6 119.55(16) .
C7 N2 Cu1 125.01(14) .
C6 N2 Cu1 115.07(12) .
C11 C10 C15 118.8(2) .
C11 C10 C9 122.43(17) .
C15 C10 C9 118.59(17) .
C9 C8 C7 122.58(17) .
C9 C8 C16 123.73(18) .
C7 C8 C16 113.64(16) .
O1 C9 C8 123.18(19) .
O1 C9 C10 112.57(16) .
C8 C9 C10 124.12(17) .
O2 C16 O3 122.84(19) .
O2 C16 C8 123.57(19) .
O3 C16 C8 113.51(15) .
C1 C2 C3 118.9(2) .
C1 C2 H2 120.5 .
C3 C2 H2 120.5 .
O13 N11 O12 124.16(18) .
O13 N11 O11 116.96(17) .
O12 N11 O11 118.88(16) .
C12 C11 C10 120.2(2) .
C12 C11 H11 119.9 .
C10 C11 H11 119.9 .
N1 C5 C4 121.62(18) .
N1 C5 C6 115.87(18) .
C4 C5 C6 122.49(18) .
N1 C1 C2 122.13(19) .
N1 C1 H1 118.9 .
C2 C1 H1 118.9 .
C5 C4 C3 119.17(19) .
C5 C4 H4 120.4 .
C3 C4 H4 120.4 .
N2 C7 C8 126.13(17) .
N2 C7 H7 116.9 .
C8 C7 H7 116.9 .
O3 C17 C18 107.03(18) .
O3 C17 H17A 110.3 .
C18 C17 H17A 110.3 .
O3 C17 H17B 110.3 .
C18 C17 H17B 110.3 .
H17A C17 H17B 108.6 .
C12 C13 C14 119.5(2) .
C12 C13 H13 120.2 .
C14 C13 H13 120.2 .
N2 C6 C5 109.83(15) .
N2 C6 H6A 109.7 .
C5 C6 H6A 109.7 .
N2 C6 H6B 109.7 .
C5 C6 H6B 109.7 .
H6A C6 H6B 108.2 .
C4 C3 C2 119.2(2) .
C4 C3 H3 120.4 .
C2 C3 H3 120.4 .
C11 C12 C13 120.8(2) .
C11 C12 H12 119.6 .
C13 C12 H12 119.6 .
C15 C14 C13 119.9(2) .
C15 C14 H14 120.1 .
C13 C14 H14 120.1 .
C17 C18 H18A 109.5 .
C17 C18 H18B 109.5 .
H18A C18 H18B 109.5 .
C17 C18 H18C 109.5 .
H18A C18 H18C 109.5 .
H18B C18 H18C 109.5 .

loop_
_geom_bond_atom_site_label_1
_geom_bond_atom_site_label_2
_geom_bond_distance
_geom_bond_site_symmetry_2
Cu1 O1 1.9080(15) .
Cu1 N2 1.9112(15) .
Cu1 N1 1.9764(17) .
Cu1 O11 1.9835(13) .
Cu1 O11 2.3997(15) 3_566
O3 C16 1.332(2) .
O3 C17 1.455(2) .
O2 C16 1.215(2) .
O11 N11 1.312(2) .
O11 Cu1 2.3998(15) 3_566
O12 N11 1.221(2) .
O1 C9 1.283(2) .
C15 C14 1.383(3) .
C15 C10 1.399(3) .
C15 H15 0.9500 .
N1 C5 1.349(2) .
N1 C1 1.349(3) .
O13 N11 1.219(2) .
N2 C7 1.298(3) .
N2 C6 1.459(3) .
C10 C11 1.387(3) .
C10 C9 1.492(3) .
C8 C9 1.406(3) .
C8 C7 1.418(3) .
C8 C16 1.476(3) .
C2 C1 1.372(3) .
C2 C3 1.389(3) .
C2 H2 0.9500 .
C11 C12 1.380(3) .
C11 H11 0.9500 .
C5 C4 1.380(3) .
C5 C6 1.502(3) .
C1 H1 0.9500 .
C4 C3 1.383(3) .
C4 H4 0.9500 .
C7 H7 0.9500 .
C17 C18 1.497(3) .
C17 H17A 0.9900 .
C17 H17B 0.9900 .
C13 C12 1.383(3) .
C13 C14 1.386(3) .
C13 H13 0.9500 .
C6 H6A 0.9900 .
C6 H6B 0.9900 .
C3 H3 0.9500 .
C12 H12 0.9500 .
C14 H14 0.9500 .
C18 H18A 0.9800 .
C18 H18B 0.9800 .
C18 H18C 0.9800 .

loop_
_geom_torsion_atom_site_label_1
_geom_torsion_atom_site_label_2
_geom_torsion_atom_site_label_3
_geom_torsion_atom_site_label_4
_geom_torsion
_geom_torsion_site_symmetry_1
C14 C15 C10 C11 1.7(3) .
C14 C15 C10 C9 176.94(18) .
Cu1 O1 C9 C8 -3.8(3) .
Cu1 O1 C9 C10 -179.94(12) .
C7 C8 C9 O1 -8.9(3) .
C16 C8 C9 O1 168.42(18) .
C7 C8 C9 C10 166.79(18) .
C16 C8 C9 C10 -15.9(3) .
C11 C10 C9 O1 135.4(2) .
C15 C10 C9 O1 -39.6(3) .
C11 C10 C9 C8 -40.7(3) .
C15 C10 C9 C8 144.3(2) .
C17 O3 C16 O2 -8.4(3) .
C17 O3 C16 C8 174.88(18) .
C9 C8 C16 O2 155.5(2) .
C7 C8 C16 O2 -27.0(3) .
C9 C8 C16 O3 -27.8(3) .
C7 C8 C16 O3 149.77(18) .
Cu1 O11 N11 O13 -157.96(16) .
Cu1 O11 N11 O13 -23.2(2) 3_566
Cu1 O11 N11 O12 22.7(2) .
Cu1 O11 N11 O12 157.40(14) 3_566
C15 C10 C11 C12 -1.8(3) .
C9 C10 C11 C12 -176.8(2) .
C1 N1 C5 C4 0.9(3) .
Cu1 N1 C5 C4 179.50(15) .
C1 N1 C5 C6 -177.86(17) .
Cu1 N1 C5 C6 0.7(2) .
C5 N1 C1 C2 -0.2(3) .
Cu1 N1 C1 C2 -178.58(15) .
C3 C2 C1 N1 0.1(3) .
N1 C5 C4 C3 -1.5(3) .
C6 C5 C4 C3 177.14(19) .
C6 N2 C7 C8 178.59(19) .
Cu1 N2 C7 C8 5.9(3) .
C9 C8 C7 N2 7.7(3) .
C16 C8 C7 N2 -169.85(19) .
C16 O3 C17 C18 -162.3(2) .
C7 N2 C6 C5 -161.61(17) .
Cu1 N2 C6 C5 11.7(2) .
N1 C5 C6 N2 -7.9(2) .
C4 C5 C6 N2 173.35(18) .
C5 C4 C3 C2 1.4(3) .
C1 C2 C3 C4 -0.7(3) .
C10 C11 C12 C13 0.4(4) .
C14 C13 C12 C11 1.1(4) .
C10 C15 C14 C13 -0.3(3) .
C12 C13 C14 C15 -1.1(3) .
